data_4000697
loop_
_publ_author_name
'Keith Prout'
'Stephen J. Heyes'
'Christopher M. Dobson'
'Andrew McDaid'
'Thierry Maris'
'Matthias Muller'
'Matthew J. Seaman'

_publ_section_title
;
 Variable-Temperature Studies of Order/Disorder Transitions in the
 Thiourea Pyridinium Halide Crystals by XRD and Solid-State 2H NMR
;
_journal_name_full 'Chemistry of Material'
_journal_page_first 3561
_journal_page_last 3569
_journal_paper_doi 10.1021/cm0001612
_journal_volume 12
_journal_year 2000
_chemical_formula_sum 'C7 H14 Br N5 S2'
_chemical_formula_weight 312.25
_space_group_IT_number 63
_symmetry_cell_setting orthorhombic
_symmetry_Int_Tables_number 63
_symmetry_space_group_name_Hall '-C 2c 2'
_symmetry_space_group_name_H-M 'C m c m'
_atom_sites_solution_hydrogens geom
_atom_sites_solution_primary direct
_atom_sites_solution_secondary difmap
_cell_angle_alpha 90
_cell_angle_beta 90
_cell_angle_gamma 90
_cell_formula_units_Z 4
_cell_length_a 14.771(7)
_cell_length_b 10.897(4)
_cell_length_c 8.368(2)
_cell_measurement_temperature 295(2)
_cell_volume 1346.9(9)
_diffrn_ambient_temperature 295(2)
_diffrn_radiation_monochromator graphite
_diffrn_radiation_source 'fine-focus sealed tube'
_diffrn_radiation_type MoK\a
_diffrn_radiation_wavelength 0.71073
_diffrn_reflns_limit_h_max 14
_diffrn_reflns_limit_h_min -1
_diffrn_reflns_limit_k_max 19
_diffrn_reflns_limit_k_min -1
_diffrn_reflns_limit_l_max 10
_diffrn_reflns_limit_l_min -2
_diffrn_reflns_number 2385
_diffrn_reflns_theta_max 25.5
_diffrn_reflns_theta_min 1.0
_exptl_absorpt_coefficient_mu 3.34
_exptl_crystal_density_diffrn 1.461
_refine_ls_hydrogen_treatment constr
_refine_ls_matrix_type full
_refine_ls_number_parameters 41
_refine_ls_number_reflns 853
_refine_ls_number_restraints 0
_refine_ls_R_factor_gt 0.0408
_refine_ls_structure_factor_coef F
_refine_ls_weighting_scheme calc
_refine_ls_wR_factor_gt 0.0470
_reflns_number_gt 580
_reflns_number_total 853
_reflns_threshold_expression >3sigma(I)
_cod_data_source_file deposit.cif
_cod_data_source_block Bromo_1
_cod_original_sg_symbol_H-M Cmcm
_cod_database_code 4000697

loop_
_symmetry_equiv_pos_site_id
_symmetry_equiv_pos_as_xyz
1 x,y,z
2 -x,-y,1/2+z
3 x,-y,-z
4 -x,y,1/2-z
5 -x,-y,-z
6 x,y,1/2-z
7 -x,y,z
8 x,-y,1/2+z
9 1/2+x,1/2+y,z
10 1/2-x,1/2-y,1/2+z
11 1/2+x,1/2-y,-z
12 1/2-x,1/2+y,1/2-z
13 1/2-x,1/2-y,-z
14 1/2+x,1/2+y,1/2-z
15 1/2-x,1/2+y,z
16 1/2+x,1/2-y,1/2+z

loop_
_atom_site_label
_atom_site_type_symbol
_atom_site_fract_x
_atom_site_fract_y
_atom_site_fract_z
_atom_site_U_iso_or_equiv
_atom_site_adp_type
C2 C 0.0772(6) 0.0610(10) -0.021(2) 0.154(5) Uani
C3 C 0.0000 0.1180(10) -0.039(2) 0.145(8) Uani
S1 S 0.26920(10) 0.2174(2) 0.250 0.0584(5) Uani
N1 N 0.1500(3) 0.3656(4) 0.1139(4) 0.0530(12) Uani
C1 C 0.1840(4) 0.3225(5) 0.2500 0.0400(16) Uani
Br1 Br 0.5000 0.08751(7) 0.2500 0.0413(3) Uani

loop_
_atom_site_aniso_label
_atom_site_aniso_U_11
_atom_site_aniso_U_22
_atom_site_aniso_U_33
_atom_site_aniso_U_23
_atom_site_aniso_U_13
_atom_site_aniso_U_12
C2 0.112(6) 0.141(8) 0.210(10) -0.080(10) 0.048(8) -0.050(6)
C3 0.20(2) 0.064(6) 0.170(10) -0.016(8) 0.000 0.000
S1 0.0680(10) 0.0770(10) 0.0301(7) 0.00 0.00 0.0406(9)
N1 0.064(2) 0.063(2) 0.032(2) 0.005(2) -0.004(2) 0.026(2)
C1 0.049(3) 0.041(3) 0.030(2) 0.000 0.000 0.011(2)
Br1 0.0333(4) 0.0345(4) 0.0562(5) 0.000 0.000 0.000

loop_
_geom_angle_atom_site_label_1
_geom_angle_atom_site_label_2
_geom_angle_atom_site_label_3
_geom_angle
_geom_angle_site_symmetry_1
_geom_angle_site_symmetry_3
_geom_angle_publ_flag
C2 C2 C3 119.3(9) 3_555 . no
C2 C3 C2 121.5(11) . 7_555 no
S1 C1 N1 121.1(3) . . yes
S1 C1 N1 121.1(3) . 6_555 yes
N1 C1 N1 117.8(5) . 6_555 yes

loop_
_geom_bond_atom_site_label_1
_geom_bond_atom_site_label_2
_geom_bond_distance
_geom_bond_site_symmetry_2
_geom_bond_publ_flag
S1 C1 1.702(6) . yes
N1 C1 1.330(5) . yes
C2 C2 1.375(16) 3_555 no
C2 C3 1.307(11) . no
